data_7021467
loop_
_publ_author_name
'Vad, Mads S.'
'Johansson, Frank B.'
'Seidler-Egdal, Rune Kirk'
'McGrady, John E.'
'Novikov, Sergey M.'
'Bozhevolnyi, Sergey I.'
'Bond, Andrew D.'
'McKenzie, Christine J.'

_publ_section_title
;
 Tuning affinity and reversibility for O2 binding in dinuclear Co(ii)
 complexes.
;
_journal_issue 27
_journal_name_full 'Dalton transactions (Cambridge, England : 2003)'
_journal_page_first 9921
_journal_page_last 9929
_journal_paper_doi 10.1039/c3dt50617g
_journal_volume 42
_journal_year 2013
_chemical_formula_moiety
;
C38 H41 Cl Co2 N6 O5 2+, 2(B F4 -), 2.25(H2 O)
;
_chemical_formula_sum 'C38 H45.5 B2 Cl Co2 F8 N6 O7.25'
_chemical_formula_weight 1029.23
_space_group_IT_number 2
_symmetry_cell_setting triclinic
_symmetry_space_group_name_Hall '-P 1'
_symmetry_space_group_name_H-M 'P -1'
_atom_sites_solution_hydrogens geom
_atom_sites_solution_primary direct
_atom_sites_solution_secondary difmap
_audit_creation_method SHELXL-97
_cell_angle_alpha 82.523(1)
_cell_angle_beta 84.474(1)
_cell_angle_gamma 74.401(1)
_cell_formula_units_Z 2
_cell_length_a 10.6177(4)
_cell_length_b 11.6326(4)
_cell_length_c 18.3035(6)
_cell_measurement_reflns_used 8513
_cell_measurement_temperature 180(2)
_cell_measurement_theta_max 28.09
_cell_measurement_theta_min 2.33
_cell_volume 2154.46(13)
_computing_cell_refinement 'SAINT v.7.06a (Bruker, 2003)'
_computing_data_collection 'APEX2 v.1.0-22 (Bruker-Nonius, 2004)'
_computing_data_reduction 'SAINT v.7.06a (Bruker, 2003)'
_computing_molecular_graphics 'SHELXTL v.6.10 (Sheldrick, 2000)'
_computing_publication_material 'SHELXTL v.6.10 (Sheldrick, 2000)'
_computing_structure_refinement 'SHELXTL v.6.10 (Sheldrick, 2000)'
_computing_structure_solution 'SHELXTL v.6.10 (Sheldrick, 2000)'
_diffrn_ambient_temperature 180(2)
_diffrn_measured_fraction_theta_full 0.977
_diffrn_measured_fraction_theta_max 0.977
_diffrn_measurement_device_type 'Bruker-Nonius X8APEX-II CCD'
_diffrn_measurement_method 'thin-slice \w and \f scans'
_diffrn_radiation_monochromator graphite
_diffrn_radiation_source 'fine-focus sealed tube'
_diffrn_radiation_type MoK\a
_diffrn_radiation_wavelength 0.71073
_diffrn_reflns_av_R_equivalents 0.0307
_diffrn_reflns_av_sigmaI/netI 0.0321
_diffrn_reflns_limit_h_max 14
_diffrn_reflns_limit_h_min -14
_diffrn_reflns_limit_k_max 15
_diffrn_reflns_limit_k_min -15
_diffrn_reflns_limit_l_max 24
_diffrn_reflns_limit_l_min -23
_diffrn_reflns_number 48901
_diffrn_reflns_theta_full 28.40
_diffrn_reflns_theta_max 28.40
_diffrn_reflns_theta_min 3.66
_diffrn_standards_number 0
_exptl_absorpt_coefficient_mu 0.923
_exptl_absorpt_correction_T_max 0.837
_exptl_absorpt_correction_T_min 0.760
_exptl_absorpt_correction_type multi-scan
_exptl_absorpt_process_details
;
SADABS v.2.10 (Sheldrick, 2003)
Ratio of minimum to maximum apparent transmission: 0.908358
;
_exptl_crystal_colour brown
_exptl_crystal_density_diffrn 1.587
_exptl_crystal_density_method 'not measured'
_exptl_crystal_description block
_exptl_crystal_F_000 1053
_exptl_crystal_size_max 0.25
_exptl_crystal_size_mid 0.25
_exptl_crystal_size_min 0.20
_refine_diff_density_max 1.096
_refine_diff_density_min -0.741
_refine_diff_density_rms 0.077
_refine_ls_extinction_method none
_refine_ls_goodness_of_fit_ref 1.039
_refine_ls_hydrogen_treatment constr
_refine_ls_matrix_type full
_refine_ls_number_parameters 623
_refine_ls_number_reflns 10577
_refine_ls_number_restraints 102
_refine_ls_restrained_S_all 1.126
_refine_ls_R_factor_all 0.0575
_refine_ls_R_factor_gt 0.0438
_refine_ls_shift/su_max 0.001
_refine_ls_shift/su_mean 0.000
_refine_ls_structure_factor_coef Fsqd
_refine_ls_weighting_details 'calc w=1/[\s^2^(Fo^2^)+(0.0682P)^2^+1.6951P] where P=(Fo^2^+2Fc^2^)/3'
_refine_ls_weighting_scheme calc
_refine_ls_wR_factor_gt 0.1176
_refine_ls_wR_factor_ref 0.1241
_reflns_number_gt 8437
_reflns_number_total 10577
_reflns_threshold_expression I>2\s(I)
_cod_data_source_file c3dt50617g.txt
_cod_data_source_block 2
_cod_original_formula_sum 'C38 H45.50 B2 Cl Co2 F8 N6 O7.25'
_cod_database_code 7021467

loop_
_symmetry_equiv_pos_as_xyz
'x, y, z'
'-x, -y, -z'

loop_
_atom_site_label
_atom_site_type_symbol
_atom_site_fract_x
_atom_site_fract_y
_atom_site_fract_z
_atom_site_U_iso_or_equiv
_atom_site_adp_type
_atom_site_occupancy
_atom_site_symmetry_multiplicity
_atom_site_calc_flag
_atom_site_refinement_flags
_atom_site_disorder_assembly
_atom_site_disorder_group
Co1 Co 0.54014(3) 0.28031(3) 0.165686(17) 0.01896(9) Uani 1 1 d . . .
Co2 Co 0.23940(3) 0.38030(3) 0.212390(18) 0.01993(9) Uani 1 1 d . . .
Cl1 Cl 0.14014(9) 0.15966(9) 0.04295(6) 0.0551(2) Uani 1 1 d . . .
O1 O 0.40620(16) 0.28816(15) 0.24280(9) 0.0209(3) Uani 1 1 d . . .
O2 O 0.43462(17) 0.41183(15) 0.11123(9) 0.0224(4) Uani 1 1 d . . .
O3 O 0.33105(16) 0.47990(15) 0.15577(10) 0.0224(4) Uani 1 1 d . . .
O4 O 0.46073(18) 0.17951(16) 0.11951(10) 0.0246(4) Uani 1 1 d . . .
O5 O 0.24778(18) 0.27948(16) 0.13651(10) 0.0259(4) Uani 1 1 d . . .
N1 N 0.6600(2) 0.13659(18) 0.21827(12) 0.0224(4) Uani 1 1 d . . .
N2 N 0.6287(2) 0.37233(18) 0.21163(11) 0.0202(4) Uani 1 1 d . . .
N3 N 0.6723(2) 0.25112(19) 0.08791(12) 0.0227(4) Uani 1 1 d . . .
N4 N 0.2020(2) 0.48647(19) 0.29119(12) 0.0223(4) Uani 1 1 d . . .
N5 N 0.1564(2) 0.2737(2) 0.28476(12) 0.0257(5) Uani 1 1 d . . .
N6 N 0.0784(2) 0.4837(2) 0.17724(12) 0.0253(5) Uani 1 1 d . . .
C1 C 0.4431(2) 0.2747(2) 0.31340(13) 0.0209(5) Uani 1 1 d . . .
C2 C 0.5328(2) 0.1676(2) 0.33688(14) 0.0226(5) Uani 1 1 d . . .
C3 C 0.5744(3) 0.1526(2) 0.40816(14) 0.0249(5) Uani 1 1 d . . .
H3A H 0.6368 0.0806 0.4243 0.030 Uiso 1 1 calc R . .
C4 C 0.5272(3) 0.2399(2) 0.45652(14) 0.0245(5) Uani 1 1 d . . .
C5 C 0.4391(2) 0.3467(2) 0.43038(14) 0.0231(5) Uani 1 1 d . . .
H5A H 0.4059 0.4075 0.4625 0.028 Uiso 1 1 calc R . .
C6 C 0.3985(2) 0.3667(2) 0.35841(13) 0.0218(5) Uani 1 1 d . . .
C7 C 0.5781(3) 0.2198(3) 0.53409(15) 0.0311(6) Uani 1 1 d . . .
C8 C 0.5648(4) 0.0981(3) 0.57228(17) 0.0452(8) Uani 1 1 d . . .
H8A H 0.5980 0.0851 0.6216 0.068 Uiso 1 1 calc R . .
H8B H 0.6155 0.0342 0.5431 0.068 Uiso 1 1 calc R . .
H8C H 0.4724 0.0972 0.5765 0.068 Uiso 1 1 calc R . .
C9 C 0.5015(4) 0.3153(3) 0.58289(17) 0.0456(8) Uani 1 1 d . . .
H9A H 0.5374 0.2987 0.6317 0.068 Uiso 1 1 calc R . .
H9B H 0.4091 0.3139 0.5882 0.068 Uiso 1 1 calc R . .
H9C H 0.5086 0.3945 0.5602 0.068 Uiso 1 1 calc R . .
C10 C 0.7220(4) 0.2209(4) 0.5269(2) 0.0551(10) Uani 1 1 d . . .
H10A H 0.7559 0.2074 0.5761 0.083 Uiso 1 1 calc R . .
H10B H 0.7305 0.2988 0.5025 0.083 Uiso 1 1 calc R . .
H10C H 0.7721 0.1571 0.4975 0.083 Uiso 1 1 calc R . .
C11 C 0.5879(3) 0.0787(2) 0.28127(14) 0.0242(5) Uani 1 1 d . . .
H11A H 0.6485 0.0062 0.3050 0.029 Uiso 1 1 calc R . .
H11B H 0.5159 0.0539 0.2625 0.029 Uiso 1 1 calc R . .
C12 C 0.7677(2) 0.1759(2) 0.24674(15) 0.0253(5) Uani 1 1 d . . .
H12A H 0.8465 0.1589 0.2122 0.030 Uiso 1 1 calc R . .
H12B H 0.7911 0.1304 0.2953 0.030 Uiso 1 1 calc R . .
C13 C 0.7246(2) 0.3078(2) 0.25461(14) 0.0239(5) Uani 1 1 d . . .
C14 C 0.7824(3) 0.3615(3) 0.30039(16) 0.0311(6) Uani 1 1 d . . .
H14A H 0.8482 0.3145 0.3316 0.037 Uiso 1 1 calc R . .
C15 C 0.7422(3) 0.4859(3) 0.29992(17) 0.0336(6) Uani 1 1 d . . .
H15A H 0.7789 0.5248 0.3317 0.040 Uiso 1 1 calc R . .
C16 C 0.6487(3) 0.5518(2) 0.25294(16) 0.0290(6) Uani 1 1 d . . .
H16A H 0.6229 0.6369 0.2505 0.035 Uiso 1 1 calc R . .
C17 C 0.5929(2) 0.4929(2) 0.20940(14) 0.0233(5) Uani 1 1 d . . .
H17A H 0.5280 0.5383 0.1772 0.028 Uiso 1 1 calc R . .
C18 C 0.7154(3) 0.0568(2) 0.15924(14) 0.0260(5) Uani 1 1 d . . .
H18A H 0.6512 0.0140 0.1488 0.031 Uiso 1 1 calc R . .
H18B H 0.7962 -0.0035 0.1749 0.031 Uiso 1 1 calc R . .
C19 C 0.7457(2) 0.1357(2) 0.09145(14) 0.0242(5) Uani 1 1 d . . .
C20 C 0.8387(3) 0.0990(3) 0.03579(16) 0.0322(6) Uani 1 1 d . . .
H20A H 0.8924 0.0189 0.0391 0.039 Uiso 1 1 calc R . .
C21 C 0.8538(3) 0.1795(3) -0.02523(16) 0.0373(7) Uani 1 1 d . . .
H21A H 0.9151 0.1540 -0.0650 0.045 Uiso 1 1 calc R . .
C22 C 0.7790(3) 0.2969(3) -0.02789(16) 0.0328(6) Uani 1 1 d . . .
H22A H 0.7891 0.3534 -0.0690 0.039 Uiso 1 1 calc R . .
C23 C 0.6894(3) 0.3306(2) 0.03027(14) 0.0264(5) Uani 1 1 d . . .
H23A H 0.6388 0.4116 0.0295 0.032 Uiso 1 1 calc R . .
C24 C 0.3229(2) 0.4886(2) 0.32657(14) 0.0231(5) Uani 1 1 d . . .
H24A H 0.2974 0.5420 0.3664 0.028 Uiso 1 1 calc R . .
H24B H 0.3806 0.5229 0.2893 0.028 Uiso 1 1 calc R . .
C25 C 0.1063(2) 0.4487(2) 0.34857(14) 0.0269(5) Uani 1 1 d . . .
H25A H 0.0163 0.4962 0.3379 0.032 Uiso 1 1 calc R . .
H25B H 0.1247 0.4648 0.3977 0.032 Uiso 1 1 calc R . .
C26 C 0.1154(2) 0.3176(2) 0.34954(15) 0.0265(5) Uani 1 1 d . . .
C27 C 0.0778(3) 0.2486(3) 0.41113(17) 0.0368(7) Uani 1 1 d . . .
H27A H 0.0501 0.2814 0.4567 0.044 Uiso 1 1 calc R . .
C28 C 0.0816(3) 0.1313(3) 0.40450(19) 0.0453(8) Uani 1 1 d . . .
H28A H 0.0571 0.0816 0.4458 0.054 Uiso 1 1 calc R . .
C29 C 0.1206(3) 0.0864(3) 0.3381(2) 0.0431(8) Uani 1 1 d . . .
H29A H 0.1214 0.0061 0.3327 0.052 Uiso 1 1 calc R . .
C30 C 0.1591(3) 0.1590(3) 0.27873(17) 0.0346(6) Uani 1 1 d . . .
H30A H 0.1878 0.1272 0.2330 0.042 Uiso 1 1 calc R . .
C31 C 0.1398(2) 0.6084(2) 0.25379(14) 0.0253(5) Uani 1 1 d . . .
H31A H 0.2073 0.6437 0.2257 0.030 Uiso 1 1 calc R . .
H31B H 0.0932 0.6626 0.2908 0.030 Uiso 1 1 calc R . .
C32 C 0.0450(2) 0.5921(2) 0.20254(14) 0.0256(5) Uani 1 1 d . . .
C33 C -0.0668(3) 0.6793(3) 0.18146(16) 0.0335(6) Uani 1 1 d . . .
H33A H -0.0904 0.7548 0.2006 0.040 Uiso 1 1 calc R . .
C34 C -0.1429(3) 0.6533(3) 0.13181(17) 0.0379(7) Uani 1 1 d . . .
H34A H -0.2199 0.7114 0.1163 0.046 Uiso 1 1 calc R . .
C35 C -0.1073(3) 0.5434(3) 0.10492(17) 0.0381(7) Uani 1 1 d . . .
H35A H -0.1586 0.5254 0.0704 0.046 Uiso 1 1 calc R . .
C36 C 0.0040(3) 0.4593(3) 0.12871(16) 0.0315(6) Uani 1 1 d . . .
H36A H 0.0285 0.3830 0.1105 0.038 Uiso 1 1 calc R . .
C37 C 0.3407(3) 0.2041(2) 0.10822(14) 0.0247(5) Uani 1 1 d . . .
C38 C 0.3105(3) 0.1323(3) 0.05163(16) 0.0327(6) Uani 1 1 d . . .
H38A H 0.3476 0.0456 0.0663 0.039 Uiso 1 1 calc R . .
H38B H 0.3531 0.1533 0.0031 0.039 Uiso 1 1 calc R . .
B1 B 0.4129(4) 0.8386(3) 0.1789(2) 0.0412(8) Uani 1 1 d D . .
F1A F 0.3810(3) 0.7422(2) 0.2167(2) 0.0944(10) Uani 1 1 d DU . .
F1B F 0.5250(3) 0.8510(2) 0.20362(19) 0.0883(9) Uani 1 1 d DU . .
F1C F 0.3129(2) 0.93976(18) 0.18500(14) 0.0674(7) Uani 1 1 d DU . .
F1D F 0.4375(4) 0.8230(3) 0.10569(17) 0.1209(13) Uani 1 1 d DU . .
B2 B 0.8946(4) 0.8194(4) 0.3809(2) 0.0566(12) Uani 1 1 d D . .
F2A F 0.9122(6) 0.8772(4) 0.3131(2) 0.0795(17) Uani 0.60 1 d PDU A 1
F2B F 0.8457(10) 0.9036(7) 0.4247(4) 0.164(4) Uani 0.60 1 d PDU A 1
F2C F 1.0041(4) 0.7465(6) 0.4073(2) 0.0818(16) Uani 0.60 1 d PDU A 1
F2D F 0.8204(9) 0.7464(9) 0.3695(6) 0.202(4) Uani 0.60 1 d PDU A 1
F2E F 0.7948(7) 0.8666(8) 0.4271(5) 0.079(3) Uani 0.40 1 d PDU A 2
F2F F 0.9277(12) 0.6999(6) 0.4042(5) 0.125(4) Uani 0.40 1 d PDU A 2
F2G F 1.0033(9) 0.8528(12) 0.3748(9) 0.193(6) Uani 0.40 1 d PDU A 2
F2H F 0.8460(11) 0.8377(11) 0.3134(4) 0.134(4) Uani 0.40 1 d PDU A 2
O1W O 0.0385(3) 0.9428(3) 0.18718(17) 0.0685(8) Uani 1 1 d . . .
H1W H 0.1179 0.9419 0.1864 0.103 Uiso 1 1 d R . .
H2W H 0.0155 0.9173 0.2301 0.103 Uiso 1 1 d R . .
O2W O 0.1410(9) 0.4610(12) 0.5317(5) 0.058(3) Uani 0.25 1 d P . .
H3W H 0.0868 0.5091 0.5043 0.087 Uiso 0.25 1 d PR . .
H4W H 0.1097 0.4046 0.5517 0.087 Uiso 0.25 1 d PR . .
O3W O 0.6168(2) 0.62683(18) 0.03169(11) 0.0355(5) Uani 1 1 d . . .
H5W H 0.5998 0.6069 -0.0080 0.053 Uiso 1 1 d R . .
H6W H 0.5463 0.6686 0.0498 0.053 Uiso 1 1 d R . .

loop_
_atom_site_aniso_label
_atom_site_aniso_U_11
_atom_site_aniso_U_22
_atom_site_aniso_U_33
_atom_site_aniso_U_23
_atom_site_aniso_U_13
_atom_site_aniso_U_12
Co1 0.01963(17) 0.01687(16) 0.01966(17) -0.00184(12) -0.00230(12) -0.00321(12)
Co2 0.01753(17) 0.02173(17) 0.02039(17) -0.00052(12) -0.00406(12) -0.00471(13)
Cl1 0.0490(5) 0.0560(5) 0.0715(6) -0.0193(4) -0.0266(4) -0.0190(4)
O1 0.0194(8) 0.0241(9) 0.0176(8) -0.0004(6) -0.0034(6) -0.0031(7)
O2 0.0212(8) 0.0225(9) 0.0202(8) -0.0015(7) -0.0010(7) -0.0007(7)
O3 0.0198(8) 0.0207(8) 0.0250(9) -0.0027(7) 0.0005(7) -0.0028(7)
O4 0.0278(9) 0.0218(9) 0.0248(9) -0.0036(7) -0.0044(7) -0.0060(7)
O5 0.0260(9) 0.0271(9) 0.0267(9) -0.0031(7) -0.0073(7) -0.0084(7)
N1 0.0231(10) 0.0189(10) 0.0249(11) -0.0020(8) -0.0034(8) -0.0043(8)
N2 0.0204(10) 0.0199(10) 0.0200(10) -0.0020(8) -0.0010(8) -0.0049(8)
N3 0.0217(10) 0.0206(10) 0.0252(11) -0.0040(8) -0.0026(8) -0.0037(8)
N4 0.0183(10) 0.0232(10) 0.0239(10) 0.0007(8) -0.0028(8) -0.0039(8)
N5 0.0205(10) 0.0281(11) 0.0288(11) 0.0027(9) -0.0054(8) -0.0080(9)
N6 0.0185(10) 0.0307(12) 0.0253(11) 0.0017(9) -0.0045(8) -0.0052(9)
C1 0.0187(11) 0.0246(12) 0.0205(11) 0.0020(9) -0.0037(9) -0.0088(9)
C2 0.0224(12) 0.0211(12) 0.0248(12) 0.0021(9) -0.0027(9) -0.0083(10)
C3 0.0248(12) 0.0230(12) 0.0262(13) 0.0064(10) -0.0076(10) -0.0073(10)
C4 0.0265(13) 0.0275(13) 0.0219(12) 0.0029(10) -0.0070(10) -0.0118(10)
C5 0.0244(12) 0.0256(12) 0.0206(12) -0.0022(9) -0.0029(9) -0.0082(10)
C6 0.0184(11) 0.0251(12) 0.0224(12) -0.0002(9) -0.0038(9) -0.0068(9)
C7 0.0377(15) 0.0346(15) 0.0233(13) 0.0010(11) -0.0112(11) -0.0119(12)
C8 0.071(2) 0.0386(17) 0.0279(15) 0.0074(13) -0.0152(15) -0.0189(16)
C9 0.064(2) 0.0463(19) 0.0253(15) -0.0049(13) -0.0148(14) -0.0088(16)
C10 0.046(2) 0.083(3) 0.044(2) 0.0038(18) -0.0209(16) -0.0271(19)
C11 0.0272(13) 0.0196(12) 0.0246(12) 0.0026(9) -0.0044(10) -0.0054(10)
C12 0.0222(12) 0.0234(12) 0.0289(13) -0.0011(10) -0.0068(10) -0.0027(10)
C13 0.0199(12) 0.0255(13) 0.0271(13) -0.0034(10) -0.0005(9) -0.0075(10)
C14 0.0227(13) 0.0371(15) 0.0346(15) -0.0078(12) -0.0094(11) -0.0056(11)
C15 0.0304(14) 0.0365(15) 0.0401(16) -0.0150(13) -0.0038(12) -0.0140(12)
C16 0.0239(13) 0.0263(13) 0.0388(15) -0.0086(11) 0.0005(11) -0.0086(10)
C17 0.0220(12) 0.0219(12) 0.0258(12) -0.0021(10) -0.0002(9) -0.0058(10)
C18 0.0266(13) 0.0200(12) 0.0290(13) -0.0048(10) -0.0011(10) -0.0010(10)
C19 0.0221(12) 0.0229(12) 0.0270(13) -0.0060(10) -0.0033(10) -0.0029(10)
C20 0.0263(14) 0.0322(14) 0.0333(15) -0.0083(12) -0.0023(11) 0.0028(11)
C21 0.0284(14) 0.0491(18) 0.0281(15) -0.0067(13) 0.0029(11) 0.0002(13)
C22 0.0298(14) 0.0388(16) 0.0267(14) 0.0026(11) -0.0015(11) -0.0065(12)
C23 0.0257(13) 0.0255(13) 0.0268(13) -0.0008(10) -0.0026(10) -0.0051(10)
C24 0.0210(12) 0.0248(12) 0.0237(12) -0.0031(10) -0.0047(9) -0.0049(10)
C25 0.0205(12) 0.0338(14) 0.0243(13) 0.0000(10) 0.0010(10) -0.0055(10)
C26 0.0174(12) 0.0339(14) 0.0275(13) 0.0041(11) -0.0052(10) -0.0075(10)
C27 0.0335(15) 0.0445(17) 0.0295(15) 0.0083(12) -0.0029(12) -0.0105(13)
C28 0.0450(18) 0.0461(19) 0.0437(19) 0.0173(15) -0.0061(14) -0.0193(15)
C29 0.0462(19) 0.0337(16) 0.052(2) 0.0096(14) -0.0112(15) -0.0188(14)
C30 0.0341(15) 0.0335(15) 0.0386(16) 0.0022(12) -0.0075(12) -0.0139(12)
C31 0.0221(12) 0.0239(12) 0.0266(13) -0.0007(10) -0.0044(10) -0.0004(10)
C32 0.0202(12) 0.0294(13) 0.0248(13) 0.0029(10) -0.0027(10) -0.0047(10)
C33 0.0270(14) 0.0331(15) 0.0345(15) 0.0043(12) -0.0042(11) -0.0010(11)
C34 0.0246(14) 0.0460(18) 0.0366(16) 0.0089(13) -0.0085(12) -0.0020(13)
C35 0.0284(14) 0.0522(19) 0.0332(15) 0.0023(13) -0.0123(12) -0.0095(13)
C36 0.0242(13) 0.0407(16) 0.0312(14) -0.0023(12) -0.0075(11) -0.0100(12)
C37 0.0312(14) 0.0219(12) 0.0224(12) -0.0007(9) -0.0061(10) -0.0086(10)
C38 0.0392(16) 0.0287(14) 0.0346(15) -0.0053(11) -0.0122(12) -0.0120(12)
B1 0.043(2) 0.0270(17) 0.052(2) -0.0066(15) -0.0088(17) -0.0030(15)
F1A 0.0624(15) 0.0402(13) 0.178(3) 0.0262(16) -0.0215(17) -0.0216(11)
F1B 0.0719(17) 0.0566(15) 0.149(3) -0.0042(16) -0.0376(17) -0.0301(13)
F1C 0.0639(14) 0.0366(11) 0.0830(17) 0.0046(11) 0.0162(12) 0.0064(10)
F1D 0.127(3) 0.130(3) 0.083(2) -0.051(2) -0.0041(19) 0.024(2)
B2 0.041(2) 0.076(3) 0.041(2) 0.003(2) -0.0024(17) 0.001(2)
F2A 0.123(5) 0.065(3) 0.048(3) -0.001(2) 0.026(3) -0.034(3)
F2B 0.217(8) 0.141(6) 0.055(4) -0.041(4) -0.011(5) 0.104(6)
F2C 0.048(2) 0.123(4) 0.055(2) -0.020(3) -0.0108(19) 0.018(3)
F2D 0.145(6) 0.244(8) 0.250(9) 0.049(7) -0.040(6) -0.134(6)
F2E 0.042(3) 0.103(6) 0.059(4) 0.012(4) 0.017(3) 0.021(3)
F2F 0.150(8) 0.058(4) 0.139(7) -0.017(4) 0.074(6) -0.004(5)
F2G 0.150(8) 0.182(9) 0.276(11) 0.030(8) -0.055(8) -0.102(8)
F2H 0.143(8) 0.159(8) 0.067(5) -0.035(6) -0.032(5) 0.038(6)
O1W 0.0532(16) 0.091(2) 0.0639(18) -0.0183(16) -0.0007(13) -0.0196(16)
O2W 0.030(5) 0.117(10) 0.028(5) -0.022(5) 0.001(4) -0.015(5)
O3W 0.0372(11) 0.0375(11) 0.0310(10) 0.0006(8) -0.0129(8) -0.0066(9)

loop_
_atom_type_symbol
_atom_type_description
_atom_type_scat_dispersion_real
_atom_type_scat_dispersion_imag
_atom_type_scat_source
C C 0.0033 0.0016 'International Tables Vol C Tables 4.2.6.8 and 6.1.1.4'
H H 0.0000 0.0000 'International Tables Vol C Tables 4.2.6.8 and 6.1.1.4'
B B 0.0013 0.0007 'International Tables Vol C Tables 4.2.6.8 and 6.1.1.4'
N N 0.0061 0.0033 'International Tables Vol C Tables 4.2.6.8 and 6.1.1.4'
O O 0.0106 0.0060 'International Tables Vol C Tables 4.2.6.8 and 6.1.1.4'
F F 0.0171 0.0103 'International Tables Vol C Tables 4.2.6.8 and 6.1.1.4'
Cl Cl 0.1484 0.1585 'International Tables Vol C Tables 4.2.6.8 and 6.1.1.4'
Co Co 0.3494 0.9721 'International Tables Vol C Tables 4.2.6.8 and 6.1.1.4'

loop_
_geom_angle_atom_site_label_1
_geom_angle_atom_site_label_2
_geom_angle_atom_site_label_3
_geom_angle
O2 Co1 N3 93.46(8)
O2 Co1 O1 90.54(7)
N3 Co1 O1 172.26(8)
O2 Co1 N2 95.50(8)
N3 Co1 N2 92.73(9)
O1 Co1 N2 93.47(8)
O2 Co1 O4 87.53(8)
N3 Co1 O4 85.17(8)
O1 Co1 O4 88.40(8)
N2 Co1 O4 176.42(8)
O2 Co1 N1 176.43(8)
N3 Co1 N1 83.05(9)
O1 Co1 N1 92.83(8)
N2 Co1 N1 85.48(9)
O4 Co1 N1 91.38(8)
O3 Co2 O1 85.46(7)
O3 Co2 O5 94.87(8)
O1 Co2 O5 91.04(8)
O3 Co2 N6 89.52(8)
O1 Co2 N6 174.95(8)
O5 Co2 N6 89.95(9)
O3 Co2 N4 90.38(8)
O1 Co2 N4 96.28(8)
O5 Co2 N4 171.31(8)
N6 Co2 N4 83.16(9)
O3 Co2 N5 171.93(8)
O1 Co2 N5 88.89(8)
O5 Co2 N5 90.97(9)
N6 Co2 N5 96.05(9)
N4 Co2 N5 84.51(9)
C1 O1 Co1 117.25(14)
C1 O1 Co2 123.85(15)
Co1 O1 Co2 112.91(8)
O3 O2 Co1 112.49(12)
O2 O3 Co2 110.56(12)
C37 O4 Co1 124.30(16)
C37 O5 Co2 132.11(17)
C18 N1 C12 109.5(2)
C18 N1 C11 113.19(19)
C12 N1 C11 110.01(19)
C18 N1 Co1 103.94(15)
C12 N1 Co1 108.42(15)
C11 N1 Co1 111.55(15)
C13 N2 C17 119.7(2)
C13 N2 Co1 115.29(17)
C17 N2 Co1 124.69(17)
C23 N3 C19 120.6(2)
C23 N3 Co1 125.63(18)
C19 N3 Co1 113.54(17)
C25 N4 C31 109.42(19)
C25 N4 C24 109.80(19)
C31 N4 C24 110.31(19)
C25 N4 Co2 109.67(16)
C31 N4 Co2 104.69(15)
C24 N4 Co2 112.81(15)
C26 N5 C30 118.8(2)
C26 N5 Co2 113.90(18)
C30 N5 Co2 126.2(2)
C32 N6 C36 119.7(2)
C32 N6 Co2 113.80(17)
C36 N6 Co2 126.4(2)
O1 C1 C6 121.2(2)
O1 C1 C2 117.1(2)
C6 C1 C2 121.6(2)
C3 C2 C1 118.4(2)
C3 C2 C11 123.5(2)
C1 C2 C11 117.9(2)
C2 C3 C4 122.0(2)
C2 C3 H3A 119.0
C4 C3 H3A 119.0
C3 C4 C5 117.8(2)
C3 C4 C7 119.9(2)
C5 C4 C7 122.2(2)
C6 C5 C4 121.9(2)
C6 C5 H5A 119.1
C4 C5 H5A 119.1
C1 C6 C5 118.3(2)
C1 C6 C24 119.9(2)
C5 C6 C24 121.4(2)
C10 C7 C9 109.4(3)
C10 C7 C8 109.5(3)
C9 C7 C8 107.3(3)
C10 C7 C4 108.7(2)
C9 C7 C4 112.5(2)
C8 C7 C4 109.5(2)
C7 C8 H8A 109.5
C7 C8 H8B 109.5
H8A C8 H8B 109.5
C7 C8 H8C 109.5
H8A C8 H8C 109.5
H8B C8 H8C 109.5
C7 C9 H9A 109.5
C7 C9 H9B 109.5
H9A C9 H9B 109.5
C7 C9 H9C 109.5
H9A C9 H9C 109.5
H9B C9 H9C 109.5
C7 C10 H10A 109.5
C7 C10 H10B 109.5
H10A C10 H10B 109.5
C7 C10 H10C 109.5
H10A C10 H10C 109.5
H10B C10 H10C 109.5
N1 C11 C2 109.03(19)
N1 C11 H11A 109.9
C2 C11 H11A 109.9
N1 C11 H11B 109.9
C2 C11 H11B 109.9
H11A C11 H11B 108.3
N1 C12 C13 110.1(2)
N1 C12 H12A 109.6
C13 C12 H12A 109.6
N1 C12 H12B 109.6
C13 C12 H12B 109.6
H12A C12 H12B 108.2
N2 C13 C14 121.6(2)
N2 C13 C12 115.5(2)
C14 C13 C12 122.8(2)
C13 C14 C15 118.7(3)
C13 C14 H14A 120.7
C15 C14 H14A 120.7
C16 C15 C14 119.3(3)
C16 C15 H15A 120.3
C14 C15 H15A 120.3
C15 C16 C17 119.3(3)
C15 C16 H16A 120.3
C17 C16 H16A 120.3
N2 C17 C16 121.3(2)
N2 C17 H17A 119.4
C16 C17 H17A 119.4
N1 C18 C19 107.1(2)
N1 C18 H18A 110.3
C19 C18 H18A 110.3
N1 C18 H18B 110.3
C19 C18 H18B 110.3
H18A C18 H18B 108.6
N3 C19 C20 120.1(2)
N3 C19 C18 114.7(2)
C20 C19 C18 125.2(2)
C19 C20 C21 119.6(3)
C19 C20 H20A 120.2
C21 C20 H20A 120.2
C22 C21 C20 119.6(3)
C22 C21 H21A 120.2
C20 C21 H21A 120.2
C21 C22 C23 118.7(3)
C21 C22 H22A 120.6
C23 C22 H22A 120.6
N3 C23 C22 121.2(2)
N3 C23 H23A 119.4
C22 C23 H23A 119.4
N4 C24 C6 113.4(2)
N4 C24 H24A 108.9
C6 C24 H24A 108.9
N4 C24 H24B 108.9
C6 C24 H24B 108.9
H24A C24 H24B 107.7
N4 C25 C26 110.7(2)
N4 C25 H25A 109.5
C26 C25 H25A 109.5
N4 C25 H25B 109.5
C26 C25 H25B 109.5
H25A C25 H25B 108.1
N5 C26 C27 122.4(3)
N5 C26 C25 114.5(2)
C27 C26 C25 123.0(3)
C28 C27 C26 118.2(3)
C28 C27 H27A 120.9
C26 C27 H27A 120.9
C29 C28 C27 119.7(3)
C29 C28 H28A 120.1
C27 C28 H28A 120.1
C28 C29 C30 119.5(3)
C28 C29 H29A 120.2
C30 C29 H29A 120.2
N5 C30 C29 121.2(3)
N5 C30 H30A 119.4
C29 C30 H30A 119.4
N4 C31 C32 107.0(2)
N4 C31 H31A 110.3
C32 C31 H31A 110.3
N4 C31 H31B 110.3
C32 C31 H31B 110.3
H31A C31 H31B 108.6
N6 C32 C33 121.7(3)
N6 C32 C31 113.9(2)
C33 C32 C31 124.5(3)
C34 C33 C32 118.2(3)
C34 C33 H33A 120.9
C32 C33 H33A 120.9
C35 C34 C33 120.0(3)
C35 C34 H34A 120.0
C33 C34 H34A 120.0
C34 C35 C36 119.3(3)
C34 C35 H35A 120.4
C36 C35 H35A 120.4
N6 C36 C35 121.1(3)
N6 C36 H36A 119.4
C35 C36 H36A 119.4
O5 C37 O4 128.3(2)
O5 C37 C38 118.2(2)
O4 C37 C38 113.5(2)
C37 C38 Cl1 112.2(2)
C37 C38 H38A 109.2
Cl1 C38 H38A 109.2
C37 C38 H38B 109.2
Cl1 C38 H38B 109.2
H38A C38 H38B 107.9
F1A B1 F1B 109.5(3)
F1A B1 F1C 110.9(3)
F1B B1 F1C 111.1(3)
F1A B1 F1D 110.2(3)
F1B B1 F1D 107.1(3)
F1C B1 F1D 107.9(3)
F2B B2 F2A 105.9(5)
F2C B2 F2A 114.1(4)
F2D B2 F2A 103.7(5)
F2B B2 F2C 109.5(5)
F2B B2 F2D 118.5(6)
F2C B2 F2D 105.2(5)
F2G B2 F2E 121.4(7)
F2G B2 F2H 108.4(7)
F2E B2 F2H 106.0(6)
F2G B2 F2F 106.1(6)
F2E B2 F2F 104.9(5)
F2H B2 F2F 109.7(7)
H1W O1W H2W 107.9
H3W O2W H4W 110.2
H5W O3W H6W 106.9

loop_
_geom_bond_atom_site_label_1
_geom_bond_atom_site_label_2
_geom_bond_distance
Co1 O2 1.8670(17)
Co1 N3 1.896(2)
Co1 O1 1.8975(17)
Co1 N2 1.915(2)
Co1 O4 1.9306(18)
Co1 N1 2.004(2)
Co2 O3 1.8610(17)
Co2 O1 1.8997(17)
Co2 O5 1.9121(18)
Co2 N6 1.920(2)
Co2 N4 1.963(2)
Co2 N5 2.001(2)
Cl1 C38 1.769(3)
O1 C1 1.364(3)
O2 O3 1.424(2)
O4 C37 1.260(3)
O5 C37 1.251(3)
N1 C18 1.490(3)
N1 C12 1.499(3)
N1 C11 1.509(3)
N2 C13 1.344(3)
N2 C17 1.347(3)
N3 C23 1.342(3)
N3 C19 1.356(3)
N4 C25 1.498(3)
N4 C31 1.499(3)
N4 C24 1.499(3)
N5 C26 1.340(4)
N5 C30 1.346(4)
N6 C32 1.346(4)
N6 C36 1.347(3)
C1 C6 1.389(4)
C1 C2 1.395(3)
C2 C3 1.392(4)
C2 C11 1.511(4)
C3 C4 1.393(4)
C3 H3A 0.9500
C4 C5 1.398(4)
C4 C7 1.535(4)
C5 C6 1.397(3)
C5 H5A 0.9500
C6 C24 1.503(3)
C7 C10 1.523(5)
C7 C9 1.525(4)
C7 C8 1.531(4)
C8 H8A 0.9800
C8 H8B 0.9800
C8 H8C 0.9800
C9 H9A 0.9800
C9 H9B 0.9800
C9 H9C 0.9800
C10 H10A 0.9800
C10 H10B 0.9800
C10 H10C 0.9800
C11 H11A 0.9900
C11 H11B 0.9900
C12 C13 1.501(4)
C12 H12A 0.9900
C12 H12B 0.9900
C13 C14 1.382(4)
C14 C15 1.393(4)
C14 H14A 0.9500
C15 C16 1.376(4)
C15 H15A 0.9500
C16 C17 1.381(4)
C16 H16A 0.9500
C17 H17A 0.9500
C18 C19 1.507(4)
C18 H18A 0.9900
C18 H18B 0.9900
C19 C20 1.374(4)
C20 C21 1.387(4)
C20 H20A 0.9500
C21 C22 1.380(4)
C21 H21A 0.9500
C22 C23 1.380(4)
C22 H22A 0.9500
C23 H23A 0.9500
C24 H24A 0.9900
C24 H24B 0.9900
C25 C26 1.500(4)
C25 H25A 0.9900
C25 H25B 0.9900
C26 C27 1.388(4)
C27 C28 1.374(5)
C27 H27A 0.9500
C28 C29 1.369(5)
C28 H28A 0.9500
C29 C30 1.386(4)
C29 H29A 0.9500
C30 H30A 0.9500
C31 C32 1.503(4)
C31 H31A 0.9900
C31 H31B 0.9900
C32 C33 1.388(4)
C33 C34 1.385(4)
C33 H33A 0.9500
C34 C35 1.374(5)
C34 H34A 0.9500
C35 C36 1.382(4)
C35 H35A 0.9500
C36 H36A 0.9500
C37 C38 1.519(4)
C38 H38A 0.9900
C38 H38B 0.9900
B1 F1A 1.345(4)
B1 F1B 1.362(4)
B1 F1C 1.365(4)
B1 F1D 1.366(4)
B2 F2G 1.304(7)
B2 F2B 1.312(6)
B2 F2C 1.332(5)
B2 F2E 1.332(6)
B2 F2D 1.351(7)
B2 F2H 1.354(7)
B2 F2A 1.354(5)
B2 F2F 1.359(7)
O1W H1W 0.8400
O1W H2W 0.8400
O2W H3W 0.8400
O2W H4W 0.8401
O3W H5W 0.8400
O3W H6W 0.8400

loop_
_geom_torsion_atom_site_label_1
_geom_torsion_atom_site_label_2
_geom_torsion_atom_site_label_3
_geom_torsion_atom_site_label_4
_geom_torsion
O2 Co1 O1 C1 -136.66(17)
N2 Co1 O1 C1 -41.12(17)
O4 Co1 O1 C1 135.83(17)
N1 Co1 O1 C1 44.53(17)
O2 Co1 O1 Co2 17.22(10)
N2 Co1 O1 Co2 112.76(10)
O4 Co1 O1 Co2 -70.29(10)
N1 Co1 O1 Co2 -161.60(10)
O3 Co2 O1 C1 114.51(18)
O5 Co2 O1 C1 -150.68(18)
N4 Co2 O1 C1 24.62(19)
N5 Co2 O1 C1 -59.73(18)
O3 Co2 O1 Co1 -37.37(9)
O5 Co2 O1 Co1 57.43(10)
N4 Co2 O1 Co1 -127.26(10)
N5 Co2 O1 Co1 148.39(10)
N3 Co1 O2 O3 -167.65(14)
O1 Co1 O2 O3 18.98(14)
N2 Co1 O2 O3 -74.56(14)
O4 Co1 O2 O3 107.35(14)
Co1 O2 O3 Co2 -50.91(15)
O1 Co2 O3 O2 52.15(13)
O5 Co2 O3 O2 -38.51(14)
N6 Co2 O3 O2 -128.42(14)
N4 Co2 O3 O2 148.42(14)
O2 Co1 O4 C37 -40.8(2)
N3 Co1 O4 C37 -134.5(2)
O1 Co1 O4 C37 49.8(2)
N1 Co1 O4 C37 142.6(2)
O3 Co2 O5 C37 70.1(2)
O1 Co2 O5 C37 -15.4(2)
N6 Co2 O5 C37 159.6(2)
N5 Co2 O5 C37 -104.3(2)
N3 Co1 N1 C18 -36.61(16)
O1 Co1 N1 C18 136.82(16)
N2 Co1 N1 C18 -129.92(16)
O4 Co1 N1 C18 48.35(16)
N3 Co1 N1 C12 79.81(16)
O1 Co1 N1 C12 -106.77(16)
N2 Co1 N1 C12 -13.51(16)
O4 Co1 N1 C12 164.77(16)
N3 Co1 N1 C11 -158.91(17)
O1 Co1 N1 C11 14.52(16)
N2 Co1 N1 C11 107.78(16)
O4 Co1 N1 C11 -73.95(16)
O2 Co1 N2 C13 -176.01(17)
N3 Co1 N2 C13 -82.27(18)
O1 Co1 N2 C13 93.11(18)
N1 Co1 N2 C13 0.54(18)
O2 Co1 N2 C17 10.9(2)
N3 Co1 N2 C17 104.6(2)
O1 Co1 N2 C17 -80.0(2)
N1 Co1 N2 C17 -172.6(2)
O2 Co1 N3 C23 19.7(2)
N2 Co1 N3 C23 -76.0(2)
O4 Co1 N3 C23 106.9(2)
N1 Co1 N3 C23 -161.1(2)
O2 Co1 N3 C19 -155.04(18)
N2 Co1 N3 C19 109.28(18)
O4 Co1 N3 C19 -67.82(18)
N1 Co1 N3 C19 24.17(18)
O3 Co2 N4 C25 171.28(16)
O1 Co2 N4 C25 -103.25(16)
N6 Co2 N4 C25 81.81(16)
N5 Co2 N4 C25 -14.98(16)
O3 Co2 N4 C31 53.97(15)
O1 Co2 N4 C31 139.45(15)
N6 Co2 N4 C31 -35.50(15)
N5 Co2 N4 C31 -132.28(16)
O3 Co2 N4 C24 -65.99(16)
O1 Co2 N4 C24 19.48(17)
N6 Co2 N4 C24 -155.46(17)
N5 Co2 N4 C24 107.75(17)
O1 Co2 N5 C26 96.40(18)
O5 Co2 N5 C26 -172.58(18)
N6 Co2 N5 C26 -82.52(18)
N4 Co2 N5 C26 -0.02(18)
O1 Co2 N5 C30 -71.7(2)
O5 Co2 N5 C30 19.3(2)
N6 Co2 N5 C30 109.4(2)
N4 Co2 N5 C30 -168.1(2)
O3 Co2 N6 C32 -68.86(18)
O5 Co2 N6 C32 -163.73(18)
N4 Co2 N6 C32 21.58(18)
N5 Co2 N6 C32 105.29(19)
O3 Co2 N6 C36 107.6(2)
O5 Co2 N6 C36 12.7(2)
N4 Co2 N6 C36 -162.0(2)
N5 Co2 N6 C36 -78.3(2)
Co1 O1 C1 C6 117.2(2)
Co2 O1 C1 C6 -33.5(3)
Co1 O1 C1 C2 -59.3(2)
Co2 O1 C1 C2 149.88(17)
O1 C1 C2 C3 178.6(2)
C6 C1 C2 C3 2.0(4)
O1 C1 C2 C11 3.6(3)
C6 C1 C2 C11 -173.0(2)
C1 C2 C3 C4 1.3(4)
C11 C2 C3 C4 176.0(2)
C2 C3 C4 C5 -2.3(4)
C2 C3 C4 C7 -178.9(2)
C3 C4 C5 C6 0.1(4)
C7 C4 C5 C6 176.6(2)
O1 C1 C6 C5 179.4(2)
C2 C1 C6 C5 -4.1(4)
O1 C1 C6 C24 -8.1(3)
C2 C1 C6 C24 168.3(2)
C4 C5 C6 C1 3.0(4)
C4 C5 C6 C24 -169.3(2)
C3 C4 C7 C10 67.3(3)
C5 C4 C7 C10 -109.1(3)
C3 C4 C7 C9 -171.4(3)
C5 C4 C7 C9 12.1(4)
C3 C4 C7 C8 -52.2(3)
C5 C4 C7 C8 131.3(3)
C18 N1 C11 C2 -178.5(2)
C12 N1 C11 C2 58.6(2)
Co1 N1 C11 C2 -61.7(2)
C3 C2 C11 N1 -114.0(3)
C1 C2 C11 N1 60.7(3)
C18 N1 C12 C13 135.6(2)
C11 N1 C12 C13 -99.4(2)
Co1 N1 C12 C13 22.8(2)
C17 N2 C13 C14 4.1(4)
Co1 N2 C13 C14 -169.4(2)
C17 N2 C13 C12 -173.3(2)
Co1 N2 C13 C12 13.2(3)
N1 C12 C13 N2 -24.2(3)
N1 C12 C13 C14 158.5(2)
N2 C13 C14 C15 -1.9(4)
C12 C13 C14 C15 175.3(3)
C13 C14 C15 C16 -1.5(4)
C14 C15 C16 C17 2.6(4)
C13 N2 C17 C16 -2.9(4)
Co1 N2 C17 C16 169.94(19)
C15 C16 C17 N2 -0.4(4)
C12 N1 C18 C19 -74.3(2)
C11 N1 C18 C19 162.6(2)
Co1 N1 C18 C19 41.4(2)
C23 N3 C19 C20 0.1(4)
Co1 N3 C19 C20 175.1(2)
C23 N3 C19 C18 -179.9(2)
Co1 N3 C19 C18 -4.9(3)
N1 C18 C19 N3 -25.9(3)
N1 C18 C19 C20 154.2(3)
N3 C19 C20 C21 -2.3(4)
C18 C19 C20 C21 177.6(3)
C19 C20 C21 C22 2.8(5)
C20 C21 C22 C23 -0.9(5)
C19 N3 C23 C22 1.8(4)
Co1 N3 C23 C22 -172.5(2)
C21 C22 C23 N3 -1.4(4)
C25 N4 C24 C6 65.3(3)
C31 N4 C24 C6 -174.0(2)
Co2 N4 C24 C6 -57.3(2)
C1 C6 C24 N4 57.3(3)
C5 C6 C24 N4 -130.5(2)
C31 N4 C25 C26 140.7(2)
C24 N4 C25 C26 -98.1(2)
Co2 N4 C25 C26 26.4(2)
C30 N5 C26 C27 1.2(4)
Co2 N5 C26 C27 -167.9(2)
C30 N5 C26 C25 -175.4(2)
Co2 N5 C26 C25 15.5(3)
N4 C25 C26 N5 -27.9(3)
N4 C25 C26 C27 155.6(2)
N5 C26 C27 C28 -0.8(4)
C25 C26 C27 C28 175.5(3)
C26 C27 C28 C29 -0.6(5)
C27 C28 C29 C30 1.6(5)
C26 N5 C30 C29 -0.2(4)
Co2 N5 C30 C29 167.4(2)
C28 C29 C30 N5 -1.2(5)
C25 N4 C31 C32 -74.9(2)
C24 N4 C31 C32 164.2(2)
Co2 N4 C31 C32 42.6(2)
C36 N6 C32 C33 1.8(4)
Co2 N6 C32 C33 178.5(2)
C36 N6 C32 C31 -177.6(2)
Co2 N6 C32 C31 -0.9(3)
N4 C31 C32 N6 -28.4(3)
N4 C31 C32 C33 152.3(2)
N6 C32 C33 C34 -1.5(4)
C31 C32 C33 C34 177.8(3)
C32 C33 C34 C35 0.2(4)
C33 C34 C35 C36 0.8(5)
C32 N6 C36 C35 -0.8(4)
Co2 N6 C36 C35 -177.0(2)
C34 C35 C36 N6 -0.5(5)
Co2 O5 C37 O4 -5.5(4)
Co2 O5 C37 C38 175.75(18)
Co1 O4 C37 O5 -16.4(4)
Co1 O4 C37 C38 162.41(17)
O5 C37 C38 Cl1 -6.1(3)
O4 C37 C38 Cl1 174.95(19)
